data_2217689
loop_
_publ_author_name
'Wang, Zeng-You'
'Liu, Shi-Xiong'
'Fu, Zhong-Wu'

_publ_section_title
;
 (Acetylacetonato-\k^2^<i>O</i>,<i>O</i>')aqua[salicylaldehyde
 nicotinoylhydrazonato(2{-})-\k^3^<i>O</i>,<i>N</i>,<i>O</i>']manganese(III)
;
_journal_coeditor_code XU2362
_journal_issue 2
_journal_name_full 'Acta Crystallographica Section E'
_journal_page_first m371
_journal_page_last m372
_journal_paper_doi 10.1107/S1600536807060734
_journal_volume 64
_journal_year 2008
_chemical_formula_iupac '[Mn (C13 H9 N3 O2) (C5 H7 O2) (H2 O)]'
_chemical_formula_moiety 'C18 H18 Mn N3 O5'
_chemical_formula_sum 'C18 H18 Mn N3 O5'
_chemical_formula_weight 411.29
_chemical_name_systematic
;
(Acetylacetonato-\k^2^O,O')aqua[salicylaldehyde
nicotinoylhydrazonato(2-)-\k^3^O,N,O']manganese(III)
;
_space_group_IT_number 14
_symmetry_cell_setting monoclinic
_symmetry_space_group_name_Hall '-P 2ybc'
_symmetry_space_group_name_H-M 'P 1 21/c 1'
_atom_sites_solution_hydrogens geom
_atom_sites_solution_primary direct
_atom_sites_solution_secondary difmap
_audit_creation_method SHELXL-97
_cell_angle_alpha 90.00
_cell_angle_beta 106.798(5)
_cell_angle_gamma 90.00
_cell_formula_units_Z 4
_cell_length_a 17.462(2)
_cell_length_b 9.5286(18)
_cell_length_c 11.529(3)
_cell_measurement_reflns_used 17468
_cell_measurement_temperature 293(2)
_cell_measurement_theta_max 27.48
_cell_measurement_theta_min 3.24
_cell_volume 1836.4(6)
_computing_cell_refinement 'TEXRAY (Molecular Structure Corporation, 1999)'
_computing_data_collection 'TEXRAY (Molecular Structure Corporation, 1999)'
_computing_data_reduction 'TEXSAN (Molecular Structure Corporation, 1999)'
_computing_molecular_graphics 'ORTEX (McArdle, 1995)'
_computing_publication_material 'SHELXL97 (Sheldrick, 1997)'
_computing_structure_refinement 'SHELXL97 (Sheldrick, 1997)'
_computing_structure_solution 'SHELXS97 (Sheldrick, 1997)'
_diffrn_ambient_temperature 293(2)
_diffrn_measured_fraction_theta_full 0.999
_diffrn_measured_fraction_theta_max 0.999
_diffrn_measurement_device_type 'Rigaku R-AXIS RAPID IP'
_diffrn_measurement_method \w
_diffrn_radiation_monochromator graphite
_diffrn_radiation_source 'fine-focus sealed tube'
_diffrn_radiation_type MoK\a
_diffrn_radiation_wavelength 0.71073
_diffrn_reflns_av_R_equivalents 0.0469
_diffrn_reflns_av_sigmaI/netI 0.0409
_diffrn_reflns_limit_h_max 22
_diffrn_reflns_limit_h_min -22
_diffrn_reflns_limit_k_max 12
_diffrn_reflns_limit_k_min -12
_diffrn_reflns_limit_l_max 14
_diffrn_reflns_limit_l_min -12
_diffrn_reflns_number 17468
_diffrn_reflns_theta_full 27.48
_diffrn_reflns_theta_max 27.48
_diffrn_reflns_theta_min 3.24
_diffrn_standards_decay_% 0
_diffrn_standards_interval_count 0
_diffrn_standards_interval_time 0
_diffrn_standards_number 0
_exptl_absorpt_coefficient_mu 0.754
_exptl_absorpt_correction_T_max 0.9320
_exptl_absorpt_correction_T_min 0.5975
_exptl_absorpt_correction_type multi-scan
_exptl_absorpt_process_details '(TEXRAY; Molecular Structure Corporation, 1999)'
_exptl_crystal_colour black
_exptl_crystal_density_diffrn 1.488
_exptl_crystal_density_method 'not measured'
_exptl_crystal_description block
_exptl_crystal_F_000 848
_exptl_crystal_size_max 0.58
_exptl_crystal_size_mid 0.49
_exptl_crystal_size_min 0.10
_refine_diff_density_max 0.397
_refine_diff_density_min -0.257
_refine_ls_extinction_method none
_refine_ls_goodness_of_fit_ref 1.061
_refine_ls_hydrogen_treatment constr
_refine_ls_matrix_type full
_refine_ls_number_parameters 246
_refine_ls_number_reflns 4203
_refine_ls_number_restraints 0
_refine_ls_restrained_S_all 1.061
_refine_ls_R_factor_all 0.0501
_refine_ls_R_factor_gt 0.0390
_refine_ls_shift/su_max <0.001
_refine_ls_shift/su_mean <0.001
_refine_ls_structure_factor_coef Fsqd
_refine_ls_weighting_details 'calc w=1/[\s^2^(Fo^2^)+(0.056P)^2^+0.2426P] where P=(Fo^2^+2Fc^2^)/3'
_refine_ls_weighting_scheme calc
_refine_ls_wR_factor_gt 0.1001
_refine_ls_wR_factor_ref 0.1050
_reflns_number_gt 3380
_reflns_number_total 4203
_reflns_threshold_expression I>2\s(I)
_cod_data_source_file xu2362.cif
_cod_data_source_block I
_cod_original_sg_symbol_H-M 'P 21/c'
_cod_database_code 2217689
_cod_database_fobs_code 2217689

loop_
_symmetry_equiv_pos_as_xyz
'x, y, z'
'-x, y+1/2, -z+1/2'
'-x, -y, -z'
'x, -y-1/2, z-1/2'

loop_
_atom_site_type_symbol
_atom_site_label
_atom_site_fract_x
_atom_site_fract_y
_atom_site_fract_z
_atom_site_U_iso_or_equiv
_atom_site_adp_type
_atom_site_calc_flag
_atom_site_refinement_flags
_atom_site_occupancy
Mn Mn1 0.249798(18) 0.57337(3) 0.43657(2) 0.03214(11) Uani d . 1
O O1 0.34284(9) 0.48904(15) 0.40574(12) 0.0409(3) Uani d . 1
O O2 0.15564(9) 0.67021(14) 0.43678(12) 0.0384(3) Uani d . 1
O O3 0.19055(11) 0.37673(16) 0.40212(15) 0.0509(4) Uani d . 1
O O4 0.27874(10) 0.52725(15) 0.60578(12) 0.0419(3) Uani d . 1
O O5 0.32467(9) 0.77095(14) 0.50465(13) 0.0405(3) Uani d . 1
H H5B 0.3069 0.8261 0.5550 0.061 Uiso d R 1
H H5C 0.3709 0.7356 0.5472 0.061 Uiso d R 1
N N1 0.53617(13) 0.3198(2) 0.3250(2) 0.0579(5) Uani d . 1
N N2 0.29071(10) 0.57484(16) 0.21251(15) 0.0343(4) Uani d . 1
N N3 0.23512(10) 0.63091(16) 0.26725(13) 0.0302(3) Uani d . 1
C C1 0.47353(14) 0.3815(2) 0.3467(2) 0.0463(5) Uani d . 1
H H1B 0.4732 0.3895 0.4269 0.056 Uiso calc R 1
C C2 0.40938(13) 0.43433(19) 0.25884(19) 0.0373(4) Uani d . 1
C C3 0.41031(18) 0.4214(3) 0.1385(2) 0.0572(7) Uani d . 1
H H3A 0.3677 0.4534 0.0753 0.069 Uiso calc R 1
C C4 0.4756(2) 0.3604(3) 0.1159(3) 0.0716(9) Uani d . 1
H H4A 0.4781 0.3518 0.0367 0.086 Uiso calc R 1
C C5 0.53676(18) 0.3125(3) 0.2098(3) 0.0658(7) Uani d . 1
H H5A 0.5810 0.2730 0.1928 0.079 Uiso calc R 1
C C6 0.34313(12) 0.50249(19) 0.29342(17) 0.0343(4) Uani d . 1
C C7 0.18497(12) 0.7207(2) 0.20497(17) 0.0337(4) Uani d . 1
H H7A 0.1885 0.7435 0.1283 0.040 Uiso calc R 1
C C8 0.12392(12) 0.78839(19) 0.24536(17) 0.0332(4) Uani d . 1
C C9 0.11051(12) 0.75715(18) 0.35741(17) 0.0331(4) Uani d . 1
C C10 0.04471(14) 0.8204(2) 0.3828(2) 0.0440(5) Uani d . 1
H H10A 0.0341 0.8006 0.4556 0.053 Uiso calc R 1
C C11 -0.00431(15) 0.9108(2) 0.3023(2) 0.0490(6) Uani d . 1
H H11A -0.0482 0.9499 0.3207 0.059 Uiso calc R 1
C C12 0.01056(15) 0.9450(2) 0.1939(2) 0.0511(6) Uani d . 1
H H12A -0.0224 1.0081 0.1407 0.061 Uiso calc R 1
C C13 0.07387(14) 0.8852(2) 0.1662(2) 0.0436(5) Uani d . 1
H H13A 0.0843 0.9086 0.0939 0.052 Uiso calc R 1
C C14 0.1360(2) 0.1594(3) 0.4358(3) 0.0801(9) Uani d . 1
H H14A 0.1246 0.1535 0.3493 0.120 Uiso calc R 1
H H14B 0.0867 0.1641 0.4569 0.120 Uiso calc R 1
H H14C 0.1655 0.0779 0.4724 0.120 Uiso calc R 1
C C15 0.18474(15) 0.2891(2) 0.4808(2) 0.0499(6) Uani d . 1
C C16 0.22056(18) 0.3043(2) 0.6060(2) 0.0586(7) Uani d . 1
H H16A 0.2100 0.2300 0.6570 0.070 Uiso d R 1
C C17 0.26526(15) 0.4158(2) 0.6601(2) 0.0449(5) Uani d . 1
C C18 0.3042(2) 0.4170(3) 0.7940(2) 0.0728(9) Uani d . 1
H H18A 0.3610 0.4275 0.8098 0.109 Uiso calc R 1
H H18B 0.2930 0.3304 0.8284 0.109 Uiso calc R 1
H H18C 0.2836 0.4940 0.8297 0.109 Uiso calc R 1

loop_
_atom_site_aniso_label
_atom_site_aniso_U_11
_atom_site_aniso_U_22
_atom_site_aniso_U_33
_atom_site_aniso_U_12
_atom_site_aniso_U_13
_atom_site_aniso_U_23
Mn1 0.03229(18) 0.03714(17) 0.02695(16) 0.00286(12) 0.00849(12) 0.00486(11)
O1 0.0407(9) 0.0492(8) 0.0326(7) 0.0147(7) 0.0103(6) 0.0088(6)
O2 0.0359(8) 0.0488(8) 0.0325(7) 0.0063(6) 0.0132(6) 0.0050(6)
O3 0.0556(11) 0.0453(8) 0.0487(9) -0.0095(7) 0.0102(8) -0.0057(7)
O4 0.0515(10) 0.0417(7) 0.0303(7) -0.0014(7) 0.0081(6) 0.0076(6)
O5 0.0358(8) 0.0441(7) 0.0390(7) -0.0016(6) 0.0068(6) 0.0023(6)
N1 0.0410(12) 0.0618(12) 0.0654(13) 0.0187(10) 0.0068(10) -0.0026(11)
N2 0.0316(9) 0.0408(8) 0.0320(8) 0.0060(7) 0.0114(7) 0.0021(7)
N3 0.0281(9) 0.0343(7) 0.0285(7) 0.0030(6) 0.0085(7) 0.0023(6)
C1 0.0413(13) 0.0515(11) 0.0425(12) 0.0088(10) 0.0065(10) -0.0033(10)
C2 0.0362(11) 0.0349(9) 0.0403(11) 0.0063(8) 0.0105(9) -0.0002(8)
C3 0.0633(17) 0.0670(15) 0.0411(12) 0.0315(13) 0.0148(12) 0.0041(11)
C4 0.082(2) 0.0829(19) 0.0559(15) 0.0405(17) 0.0301(15) 0.0051(14)
C5 0.0575(18) 0.0671(15) 0.0785(19) 0.0266(13) 0.0286(15) -0.0014(14)
C6 0.0331(11) 0.0338(9) 0.0349(10) 0.0011(8) 0.0083(8) -0.0006(8)
C7 0.0321(10) 0.0404(9) 0.0286(9) 0.0020(8) 0.0085(8) 0.0036(8)
C8 0.0309(10) 0.0344(9) 0.0334(9) 0.0025(8) 0.0079(8) 0.0000(8)
C9 0.0298(10) 0.0333(9) 0.0350(9) -0.0024(7) 0.0077(8) -0.0033(8)
C10 0.0406(13) 0.0499(11) 0.0453(11) 0.0033(10) 0.0187(10) -0.0017(9)
C11 0.0386(13) 0.0503(12) 0.0609(14) 0.0122(10) 0.0188(11) -0.0025(11)
C12 0.0458(14) 0.0495(12) 0.0545(14) 0.0175(10) 0.0088(11) 0.0057(10)
C13 0.0438(13) 0.0443(10) 0.0417(11) 0.0098(9) 0.0108(10) 0.0044(9)
C14 0.083(2) 0.0524(14) 0.104(2) -0.0233(15) 0.026(2) -0.0089(15)
C15 0.0479(14) 0.0353(10) 0.0687(15) -0.0019(9) 0.0199(12) -0.0020(10)
C16 0.0756(19) 0.0434(11) 0.0589(15) -0.0054(12) 0.0228(14) 0.0148(11)
C17 0.0494(14) 0.0463(11) 0.0412(11) 0.0074(10) 0.0166(10) 0.0130(9)
C18 0.101(3) 0.0729(17) 0.0410(14) -0.0015(16) 0.0143(15) 0.0194(12)

loop_
_atom_type_symbol
_atom_type_description
_atom_type_scat_dispersion_real
_atom_type_scat_dispersion_imag
_atom_type_scat_source
C C 0.0033 0.0016 'International Tables Vol C Tables 4.2.6.8 and 6.1.1.4'
H H 0.0000 0.0000 'International Tables Vol C Tables 4.2.6.8 and 6.1.1.4'
N N 0.0061 0.0033 'International Tables Vol C Tables 4.2.6.8 and 6.1.1.4'
O O 0.0106 0.0060 'International Tables Vol C Tables 4.2.6.8 and 6.1.1.4'
Mn Mn 0.3368 0.7283 'International Tables Vol C Tables 4.2.6.8 and 6.1.1.4'

loop_
_geom_angle_atom_site_label_1
_geom_angle_atom_site_label_2
_geom_angle_atom_site_label_3
_geom_angle
O2 Mn1 O4 94.83(6)
O2 Mn1 O1 169.05(6)
O4 Mn1 O1 95.92(6)
O2 Mn1 N3 90.07(6)
O4 Mn1 N3 172.13(7)
O1 Mn1 N3 79.02(6)
O2 Mn1 O3 93.11(7)
O4 Mn1 O3 87.65(6)
O1 Mn1 O3 89.36(7)
N3 Mn1 O3 98.24(6)
O2 Mn1 O5 90.51(6)
O4 Mn1 O5 83.32(6)
O1 Mn1 O5 88.73(6)
N3 Mn1 O5 90.50(6)
O3 Mn1 O5 170.53(6)
C6 O1 Mn1 112.73(12)
C9 O2 Mn1 130.91(12)
C15 O3 Mn1 125.99(15)
C17 O4 Mn1 130.61(15)
Mn1 O5 H5B 115.4
Mn1 O5 H5C 102.5
H5B O5 H5C 107.1
C1 N1 C5 117.0(2)
C6 N2 N3 108.27(16)
C7 N3 N2 116.70(15)
C7 N3 Mn1 127.66(13)
N2 N3 Mn1 115.42(11)
N1 C1 C2 124.5(2)
N1 C1 H1B 117.8
C2 C1 H1B 117.8
C1 C2 C3 117.4(2)
C1 C2 C6 119.89(19)
C3 C2 C6 122.7(2)
C4 C3 C2 118.3(2)
C4 C3 H3A 120.8
C2 C3 H3A 120.8
C5 C4 C3 119.7(2)
C5 C4 H4A 120.1
C3 C4 H4A 120.1
N1 C5 C4 123.0(2)
N1 C5 H5A 118.5
C4 C5 H5A 118.5
N2 C6 O1 124.14(18)
N2 C6 C2 118.88(17)
O1 C6 C2 116.94(17)
N3 C7 C8 124.64(17)
N3 C7 H7A 117.7
C8 C7 H7A 117.7
C9 C8 C13 119.71(18)
C9 C8 C7 122.60(17)
C13 C8 C7 117.64(17)
O2 C9 C10 119.25(17)
O2 C9 C8 123.10(17)
C10 C9 C8 117.64(18)
C11 C10 C9 121.3(2)
C11 C10 H10A 119.4
C9 C10 H10A 119.4
C10 C11 C12 121.0(2)
C10 C11 H11A 119.5
C12 C11 H11A 119.5
C13 C12 C11 119.3(2)
C13 C12 H12A 120.3
C11 C12 H12A 120.3
C12 C13 C8 121.0(2)
C12 C13 H13A 119.5
C8 C13 H13A 119.5
C15 C14 H14A 109.5
C15 C14 H14B 109.5
H14A C14 H14B 109.5
C15 C14 H14C 109.5
H14A C14 H14C 109.5
H14B C14 H14C 109.5
O3 C15 C16 124.6(2)
O3 C15 C14 116.8(2)
C16 C15 C14 118.6(2)
C17 C16 C15 125.3(2)
C17 C16 H16A 118.4
C15 C16 H16A 116.2
O4 C17 C16 125.7(2)
O4 C17 C18 113.7(2)
C16 C17 C18 120.6(2)
C17 C18 H18A 109.5
C17 C18 H18B 109.5
H18A C18 H18B 109.5
C17 C18 H18C 109.5
H18A C18 H18C 109.5
H18B C18 H18C 109.5

loop_
_geom_bond_atom_site_label_1
_geom_bond_atom_site_label_2
_geom_bond_distance
Mn1 O2 1.8860(14)
Mn1 O4 1.9195(14)
Mn1 O1 1.9354(14)
Mn1 N3 1.9718(16)
Mn1 O3 2.1216(16)
Mn1 O5 2.2971(14)
O1 C6 1.303(2)
O2 C9 1.315(2)
O3 C15 1.259(3)
O4 C17 1.289(2)
O5 H5B 0.9021
O5 H5C 0.8812
N1 C1 1.327(3)
N1 C5 1.333(4)
N2 C6 1.300(3)
N2 N3 1.407(2)
N3 C7 1.285(2)
C1 C2 1.370(3)
C1 H1B 0.9300
C2 C3 1.398(3)
C2 C6 1.478(3)
C3 C4 1.370(4)
C3 H3A 0.9300
C4 C5 1.361(4)
C4 H4A 0.9300
C5 H5A 0.9300
C7 C8 1.434(3)
C7 H7A 0.9300
C8 C9 1.410(3)
C8 C13 1.410(3)
C9 C10 1.401(3)
C10 C11 1.370(3)
C10 H10A 0.9300
C11 C12 1.388(3)
C11 H11A 0.9300
C12 C13 1.361(3)
C12 H12A 0.9300
C13 H13A 0.9300
C14 C15 1.505(3)
C14 H14A 0.9600
C14 H14B 0.9600
C14 H14C 0.9600
C15 C16 1.405(4)
C16 C17 1.358(3)
C16 H16A 0.9713
C17 C18 1.497(4)
C18 H18A 0.9600
C18 H18B 0.9600
C18 H18C 0.9600

loop_
_geom_hbond_atom_site_label_D
_geom_hbond_atom_site_label_H
_geom_hbond_atom_site_label_A
_geom_hbond_site_symmetry_A
_geom_hbond_distance_DH
_geom_hbond_distance_HA
_geom_hbond_distance_DA
_geom_hbond_angle_DHA
O5 H5B N2 4_576 0.90 2.14 3.013(2) 163.5
O5 H5C N1 3_666 0.88 1.92 2.784(3) 164.9
C7 H7A O2 4_575 0.93 2.27 3.160(2) 160.4
C13 H13A O2 4_575 0.93 2.59 3.390(3) 144.6

loop_
_geom_torsion_atom_site_label_1
_geom_torsion_atom_site_label_2
_geom_torsion_atom_site_label_3
_geom_torsion_atom_site_label_4
_geom_torsion
O2 Mn1 O1 C6 -10.2(4)
O4 Mn1 O1 C6 -179.52(14)
N3 Mn1 O1 C6 -5.61(13)
O3 Mn1 O1 C6 92.91(14)
O5 Mn1 O1 C6 -96.37(14)
O4 Mn1 O2 C9 164.44(17)
O1 Mn1 O2 C9 -4.9(4)
N3 Mn1 O2 C9 -9.40(17)
O3 Mn1 O2 C9 -107.66(17)
O5 Mn1 O2 C9 81.10(17)
O2 Mn1 O3 C15 -92.8(2)
O4 Mn1 O3 C15 1.9(2)
O1 Mn1 O3 C15 97.8(2)
N3 Mn1 O3 C15 176.63(19)
O2 Mn1 O4 C17 95.0(2)
O1 Mn1 O4 C17 -87.0(2)
O3 Mn1 O4 C17 2.1(2)
O5 Mn1 O4 C17 -175.0(2)
C6 N2 N3 C7 171.09(17)
C6 N2 N3 Mn1 -3.94(19)
O2 Mn1 N3 C7 10.08(18)
O1 Mn1 N3 C7 -169.04(18)
O3 Mn1 N3 C7 103.23(18)
O5 Mn1 N3 C7 -80.43(18)
O2 Mn1 N3 N2 -175.53(13)
O1 Mn1 N3 N2 5.34(12)
O3 Mn1 N3 N2 -82.38(13)
O5 Mn1 N3 N2 93.96(13)
C5 N1 C1 C2 1.7(4)
N1 C1 C2 C3 0.2(4)
N1 C1 C2 C6 -179.3(2)
C1 C2 C3 C4 -1.6(4)
C6 C2 C3 C4 178.0(2)
C2 C3 C4 C5 1.0(5)
C1 N1 C5 C4 -2.4(5)
C3 C4 C5 N1 1.1(5)
N3 N2 C6 O1 -1.1(3)
N3 N2 C6 C2 -178.91(16)
Mn1 O1 C6 N2 5.6(3)
Mn1 O1 C6 C2 -176.53(13)
C1 C2 C6 N2 167.1(2)
C3 C2 C6 N2 -12.4(3)
C1 C2 C6 O1 -10.8(3)
C3 C2 C6 O1 169.6(2)
N2 N3 C7 C8 179.71(17)
Mn1 N3 C7 C8 -6.0(3)
N3 C7 C8 C9 -3.1(3)
N3 C7 C8 C13 179.7(2)
Mn1 O2 C9 C10 -177.10(14)
Mn1 O2 C9 C8 4.3(3)
C13 C8 C9 O2 -178.60(19)
C7 C8 C9 O2 4.2(3)
C13 C8 C9 C10 2.8(3)
C7 C8 C9 C10 -174.42(19)
O2 C9 C10 C11 -179.5(2)
C8 C9 C10 C11 -0.8(3)
C9 C10 C11 C12 -1.3(4)
C10 C11 C12 C13 1.4(4)
C11 C12 C13 C8 0.6(4)
C9 C8 C13 C12 -2.7(3)
C7 C8 C13 C12 174.6(2)
Mn1 O3 C15 C16 -3.4(4)
Mn1 O3 C15 C14 176.78(19)
O3 C15 C16 C17 1.0(4)
C14 C15 C16 C17 -179.2(3)
Mn1 O4 C17 C16 -4.8(4)
Mn1 O4 C17 C18 175.20(19)
C15 C16 C17 O4 3.3(4)
C15 C16 C17 C18 -176.7(3)
